data_1562078
loop_
_publ_author_name
'Kuai, Hai-Wei'
'Lv, Gao-Chao'
'Hou, Chao'
'Sun, Wei-Yin'

_publ_section_title
;
 Anion-controlled assembly of metal 3,5-bis(benzimidazol-1-ylmethyl)
 benzoate complexes: Synthesis, characterization and property
;
_journal_name_full 'Journal of Solid State Chemistry'
_journal_page_first 2
_journal_page_last 16
_journal_paper_doi 10.1016/j.jssc.2014.02.028
_journal_volume 223
_journal_year 2015
_chemical_formula_moiety 'C54 H40 Cu2 N8 O8'
_chemical_formula_sum 'C54 H40 Cu2 N8 O8'
_chemical_formula_weight 1056.02
_space_group_IT_number 14
_space_group_name_Hall '-P 2ybc'
_space_group_name_H-M_alt 'P 1 21/c 1'
_symmetry_cell_setting monoclinic
_symmetry_space_group_name_Hall '-P 2ybc'
_symmetry_space_group_name_H-M 'P 1 21/c 1'
_atom_sites_solution_hydrogens geom
_atom_sites_solution_primary direct
_atom_sites_solution_secondary difmap
_audit_creation_method SHELXL-97
_cell_angle_alpha 90.00
_cell_angle_beta 121.439(18)
_cell_angle_gamma 90.00
_cell_formula_units_Z 4
_cell_length_a 15.739(5)
_cell_length_b 18.612(5)
_cell_length_c 18.628(4)
_cell_measurement_reflns_used 3208
_cell_measurement_temperature 293(2)
_cell_measurement_theta_max 19.37
_cell_measurement_theta_min 2.19
_cell_volume 4656(2)
_computing_structure_refinement 'SHELXL-97 (Sheldrick, 1997)'
_computing_structure_solution 'SHELXS-97 (Sheldrick, 1990)'
_diffrn_ambient_temperature 293(2)
_diffrn_measured_fraction_theta_full 0.983
_diffrn_measured_fraction_theta_max 0.983
_diffrn_measurement_device_type 'Bruker Smart Apex CCD'
_diffrn_measurement_method 'phi and omega scans'
_diffrn_radiation_monochromator graphite
_diffrn_radiation_source 'fine-focus sealed tube'
_diffrn_radiation_type MoK\a
_diffrn_radiation_wavelength 0.71073
_diffrn_reflns_av_R_equivalents 0.0478
_diffrn_reflns_av_sigmaI/netI 0.0735
_diffrn_reflns_limit_h_max 20
_diffrn_reflns_limit_h_min -20
_diffrn_reflns_limit_k_max 20
_diffrn_reflns_limit_k_min -24
_diffrn_reflns_limit_l_max 24
_diffrn_reflns_limit_l_min -24
_diffrn_reflns_number 28733
_diffrn_reflns_theta_full 28.00
_diffrn_reflns_theta_max 28.00
_diffrn_reflns_theta_min 1.68
_exptl_absorpt_coefficient_mu 0.981
_exptl_absorpt_correction_T_max 0.8279
_exptl_absorpt_correction_T_min 0.8279
_exptl_absorpt_correction_type multi-scan
_exptl_absorpt_process_details '(SADBAS; Sheldrick, 1996)'
_exptl_crystal_colour 'pale yellow'
_exptl_crystal_density_diffrn 1.507
_exptl_crystal_density_method 'not measured'
_exptl_crystal_description block
_exptl_crystal_F_000 2168
_exptl_crystal_size_max 0.20
_exptl_crystal_size_mid 0.20
_exptl_crystal_size_min 0.20
_refine_diff_density_max 1.390
_refine_diff_density_min -0.739
_refine_diff_density_rms 0.075
_refine_ls_extinction_method none
_refine_ls_goodness_of_fit_ref 1.039
_refine_ls_hydrogen_treatment constr
_refine_ls_matrix_type full
_refine_ls_number_parameters 637
_refine_ls_number_reflns 11058
_refine_ls_number_restraints 0
_refine_ls_restrained_S_all 1.039
_refine_ls_R_factor_all 0.1457
_refine_ls_R_factor_gt 0.0688
_refine_ls_shift/su_max 0.001
_refine_ls_shift/su_mean 0.000
_refine_ls_structure_factor_coef Fsqd
_refine_ls_weighting_details 'calc w=1/[\s^2^(Fo^2^)+(0.1028P)^2^+1.3435P] where P=(Fo^2^+2Fc^2^)/3'
_refine_ls_weighting_scheme calc
_refine_ls_wR_factor_gt 0.1838
_refine_ls_wR_factor_ref 0.2258
_reflns_number_gt 5316
_reflns_number_total 11058
_reflns_threshold_expression >2sigma(I)
_cod_data_source_file JSSC-2015-223-2.cif
_cod_data_source_block 6
_cod_depositor_comments
;
The following automatic conversions were performed:

data item '_symmetry_cell_setting' value 'Monoclinic' was changed to
'monoclinic' in accordance with the built-in table derived from the
CIF Core dictionary named 'cif_core.dic' version 2.4.5 last updated
on 2014-11-21.

Automatic conversion script
Id: cif_fix_values 8369 2020-08-20 11:38:08Z andrius 
;
_cod_original_sg_symbol_H-M 'P2(1)/c  '
_cod_database_code 1562078

loop_
_symmetry_equiv_pos_as_xyz
'x, y, z'
'-x, y+1/2, -z+1/2'
'-x, -y, -z'
'x, -y-1/2, z-1/2'

loop_
_atom_site_label
_atom_site_type_symbol
_atom_site_fract_x
_atom_site_fract_y
_atom_site_fract_z
_atom_site_U_iso_or_equiv
_atom_site_adp_type
_atom_site_occupancy
_atom_site_symmetry_multiplicity
_atom_site_calc_flag
_atom_site_refinement_flags
_atom_site_disorder_assembly
_atom_site_disorder_group
Cu1 Cu 0.69936(5) 0.71251(3) 0.08067(4) 0.0628(2) Uani 1 1 d . . .
Cu2 Cu 0.23170(5) 1.21338(3) -0.45025(4) 0.0703(2) Uani 1 1 d . . .
N11 N 0.5802(3) 0.7267(2) -0.0247(2) 0.0540(10) Uani 1 1 d . . .
N12 N 0.4607(3) 0.7771(2) -0.1430(2) 0.0560(10) Uani 1 1 d . . .
N31 N 0.3404(3) 1.2006(2) -0.3380(3) 0.0611(11) Uani 1 1 d . . .
N32 N 0.4625(3) 1.1456(3) -0.2261(3) 0.0720(13) Uani 1 1 d . . .
N111 N 0.8013(3) 0.72943(19) 0.1950(2) 0.0484(9) Uani 1 1 d . . .
N112 N 0.9257(3) 0.70327(18) 0.3243(2) 0.0481(9) Uani 1 1 d . . .
N131 N 1.1306(3) 0.2617(2) 0.4552(2) 0.0582(10) Uani 1 1 d . . .
N132 N 1.0586(3) 0.3423(2) 0.3532(3) 0.0571(10) Uani 1 1 d . . .
O1 O 0.2998(3) 0.95999(16) -0.0262(2) 0.0623(9) Uani 1 1 d . . .
H18 H 0.2716 0.9769 0.0048 0.075 Uiso 1 1 d R . .
O2 O 0.3342(3) 1.07514(17) -0.0279(2) 0.0660(9) Uani 1 1 d . . .
O3 O 0.7754(3) 0.50743(17) 0.4478(2) 0.0659(9) Uani 1 1 d . . .
O4 O 0.7949(3) 0.39566(18) 0.4183(2) 0.0665(9) Uani 1 1 d . . .
O5 O 0.7495(3) 0.59332(19) 0.0801(2) 0.0817(11) Uani 1 1 d . . .
O6 O 0.7780(4) 0.6036(2) -0.0209(3) 0.1106(16) Uani 1 1 d . . .
O7 O 0.7443(4) 0.2212(2) 0.0356(3) 0.1158(17) Uani 1 1 d . . .
H40 H 0.7451 0.1725 0.0353 0.139 Uiso 1 1 d R . .
O8 O 0.7783(4) 0.2382(3) -0.0672(3) 0.1285(19) Uani 1 1 d . . .
C1 C 0.4172(4) 0.9057(3) -0.1740(3) 0.0604(13) Uani 1 1 d . . .
C2 C 0.4670(4) 0.9599(4) -0.1890(3) 0.0729(17) Uani 1 1 d . . .
H1 H 0.4949 0.9493 -0.2212 0.087 Uiso 1 1 calc R . .
C211 C 0.7633(4) 0.5716(3) 0.0330(3) 0.063 Uani 1 1 d . . .
C3 C 0.4766(4) 1.0283(3) -0.1582(3) 0.0655(15) Uani 1 1 d . . .
C4 C 0.4345(3) 1.0436(3) -0.1111(3) 0.0540(12) Uani 1 1 d . . .
H2 H 0.4399 1.0898 -0.0900 0.065 Uiso 1 1 calc R . .
C5 C 0.3842(3) 0.9914(2) -0.0944(3) 0.0461(10) Uani 1 1 d . . .
C6 C 0.3756(3) 0.9226(2) -0.1258(3) 0.0501(11) Uani 1 1 d . . .
H3 H 0.3420 0.8875 -0.1147 0.060 Uiso 1 1 calc R . .
C11 C 0.4066(4) 0.8317(3) -0.2090(3) 0.0713(15) Uani 1 1 d . . .
H4 H 0.3366 0.8191 -0.2414 0.086 Uiso 1 1 calc R . .
H5 H 0.4316 0.8315 -0.2468 0.086 Uiso 1 1 calc R . .
C12 C 0.5464(4) 0.7864(2) -0.0688(3) 0.0537(11) Uani 1 1 d . . .
H6 H 0.5786 0.8305 -0.0506 0.064 Uiso 1 1 calc R . .
C13 C 0.5120(3) 0.6741(3) -0.0745(3) 0.0532(11) Uani 1 1 d . . .
C14 C 0.4370(3) 0.7054(3) -0.1481(3) 0.0536(12) Uani 1 1 d . . .
C15 C 0.3579(4) 0.6638(4) -0.2106(3) 0.0715(15) Uani 1 1 d . . .
H7 H 0.3078 0.6841 -0.2605 0.086 Uiso 1 1 calc R . .
C16 C 0.3584(4) 0.5933(4) -0.1946(4) 0.0822(17) Uani 1 1 d . . .
H8 H 0.3069 0.5647 -0.2344 0.099 Uiso 1 1 calc R . .
C17 C 0.4322(5) 0.5619(3) -0.1215(4) 0.0852(18) Uani 1 1 d . . .
H9 H 0.4292 0.5129 -0.1136 0.102 Uiso 1 1 calc R . .
C18 C 0.5104(4) 0.6013(3) -0.0598(3) 0.0678(14) Uani 1 1 d . . .
H10 H 0.5600 0.5800 -0.0103 0.081 Uiso 1 1 calc R . .
C31 C 0.5306(4) 1.0861(4) -0.1759(4) 0.095(2) Uani 1 1 d . . .
H12 H 0.5846 1.1050 -0.1231 0.114 Uiso 1 1 calc R . .
H11 H 0.5593 1.0654 -0.2064 0.114 Uiso 1 1 calc R . .
C32 C 0.3913(4) 1.1400(3) -0.3063(3) 0.0650(13) Uani 1 1 d . . .
H13 H 0.3782 1.0979 -0.3374 0.078 Uiso 1 1 calc R . .
C241 C 0.7603(5) 0.2592(4) -0.0107(6) 0.111 Uani 1 1 d . . .
C33 C 0.3822(4) 1.2494(3) -0.2729(3) 0.0627(13) Uani 1 1 d . . .
C34 C 0.4578(4) 1.2155(4) -0.2024(4) 0.0711(15) Uani 1 1 d . . .
C35 C 0.5127(5) 1.2517(6) -0.1255(4) 0.110(3) Uani 1 1 d . . .
H14 H 0.5630 1.2296 -0.0771 0.132 Uiso 1 1 calc R . .
C36 C 0.4866(8) 1.3229(7) -0.1268(6) 0.136(4) Uani 1 1 d . . .
H15 H 0.5219 1.3499 -0.0778 0.164 Uiso 1 1 calc R . .
C37 C 0.4096(7) 1.3556(5) -0.1983(6) 0.121(3) Uani 1 1 d . . .
H16 H 0.3940 1.4032 -0.1949 0.145 Uiso 1 1 calc R . .
C38 C 0.3571(5) 1.3212(3) -0.2720(4) 0.0836(17) Uani 1 1 d . . .
H17 H 0.3066 1.3439 -0.3199 0.100 Uiso 1 1 calc R . .
C51 C 0.3365(3) 1.0130(3) -0.0454(3) 0.0479(11) Uani 1 1 d . . .
C101 C 0.9768(3) 0.5836(2) 0.3852(3) 0.0491(11) Uani 1 1 d . . .
C102 C 1.0183(3) 0.5349(3) 0.3562(3) 0.0534(12) Uani 1 1 d . . .
H19 H 1.0655 0.5506 0.3439 0.064 Uiso 1 1 calc R . .
C103 C 0.9911(3) 0.4637(2) 0.3450(3) 0.0527(11) Uani 1 1 d . . .
C104 C 0.9236(3) 0.4400(2) 0.3660(3) 0.0476(10) Uani 1 1 d . . .
H20 H 0.9063 0.3916 0.3600 0.057 Uiso 1 1 calc R . .
C105 C 0.8814(3) 0.4876(2) 0.3960(2) 0.0407(9) Uani 1 1 d . . .
C106 C 0.9087(3) 0.5594(2) 0.4050(2) 0.0439(10) Uani 1 1 d . . .
H21 H 0.8805 0.5918 0.4248 0.053 Uiso 1 1 calc R . .
C111 C 1.0042(3) 0.6617(2) 0.3943(3) 0.0578(12) Uani 1 1 d . . .
H23 H 1.0140 0.6797 0.4470 0.069 Uiso 1 1 calc R . .
H22 H 1.0662 0.6674 0.3956 0.069 Uiso 1 1 calc R . .
C112 C 0.8637(3) 0.6796(2) 0.2444(3) 0.0500(11) Uani 1 1 d . . .
H24 H 0.8651 0.6332 0.2267 0.060 Uiso 1 1 calc R . .
C113 C 0.8238(3) 0.7905(2) 0.2458(3) 0.0450(10) Uani 1 1 d . . .
C114 C 0.9018(3) 0.7742(2) 0.3265(3) 0.0471(10) Uani 1 1 d . . .
C115 C 0.9421(4) 0.8248(3) 0.3908(3) 0.0637(13) Uani 1 1 d . . .
H25 H 0.9953 0.8140 0.4443 0.076 Uiso 1 1 calc R . .
C116 C 0.8986(5) 0.8913(3) 0.3708(4) 0.0769(16) Uani 1 1 d . . .
H26 H 0.9228 0.9268 0.4120 0.092 Uiso 1 1 calc R . .
C117 C 0.8194(4) 0.9074(3) 0.2905(4) 0.0708(15) Uani 1 1 d . . .
H27 H 0.7921 0.9533 0.2798 0.085 Uiso 1 1 calc R . .
C118 C 0.7802(4) 0.8576(2) 0.2264(3) 0.0553(12) Uani 1 1 d . . .
H28 H 0.7271 0.8687 0.1729 0.066 Uiso 1 1 calc R . .
C131 C 1.0401(5) 0.4127(3) 0.3135(4) 0.0818(18) Uani 1 1 d . . .
H30 H 0.9973 0.4072 0.2530 0.098 Uiso 1 1 calc R . .
H29 H 1.1027 0.4331 0.3250 0.098 Uiso 1 1 calc R . .
C132 C 1.1338(4) 0.3274(3) 0.4312(3) 0.0564(12) Uani 1 1 d . . .
H31 H 1.1833 0.3603 0.4649 0.068 Uiso 1 1 calc R . .
C133 C 1.0445(4) 0.2313(3) 0.3870(3) 0.0580(12) Uani 1 1 d . . .
C134 C 0.9995(4) 0.2822(3) 0.3229(3) 0.0632(13) Uani 1 1 d . . .
C135 C 0.9146(5) 0.2669(5) 0.2465(4) 0.094(2) Uani 1 1 d . . .
H32 H 0.8852 0.3011 0.2039 0.113 Uiso 1 1 calc R . .
C136 C 0.8753(5) 0.1987(6) 0.2360(5) 0.111(3) Uani 1 1 d . . .
H33 H 0.8191 0.1864 0.1848 0.133 Uiso 1 1 calc R . .
C137 C 0.9181(6) 0.1480(5) 0.3003(5) 0.109(3) Uani 1 1 d . . .
H34 H 0.8888 0.1029 0.2918 0.131 Uiso 1 1 calc R . .
C138 C 1.0039(5) 0.1636(3) 0.3772(4) 0.0805(17) Uani 1 1 d . . .
H35 H 1.0328 0.1298 0.4202 0.097 Uiso 1 1 calc R . .
C151 C 0.8115(3) 0.4605(2) 0.4223(3) 0.0470(10) Uani 1 1 d . . .
C201 C 0.7666(4) 0.4899(3) 0.0196(3) 0.0689(14) Uani 1 1 d . . .
C202 C 0.7467(4) 0.4432(3) 0.0681(4) 0.0770(16) Uani 1 1 d . . .
H36 H 0.7353 0.4622 0.1085 0.092 Uiso 1 1 calc R . .
C203 C 0.7439(5) 0.3701(3) 0.0573(4) 0.0804(17) Uani 1 1 d . . .
H37 H 0.7294 0.3401 0.0894 0.097 Uiso 1 1 calc R . .
C204 C 0.7625(4) 0.3415(3) -0.0004(4) 0.0764(16) Uani 1 1 d . . .
C205 C 0.7821(5) 0.3847(4) -0.0498(4) 0.0905(19) Uani 1 1 d . . .
H38 H 0.7944 0.3644 -0.0891 0.109 Uiso 1 1 calc R . .
C206 C 0.7834(5) 0.4594(3) -0.0406(4) 0.0851(18) Uani 1 1 d . . .
H39 H 0.7955 0.4889 -0.0746 0.102 Uiso 1 1 calc R . .

loop_
_atom_site_aniso_label
_atom_site_aniso_U_11
_atom_site_aniso_U_22
_atom_site_aniso_U_33
_atom_site_aniso_U_23
_atom_site_aniso_U_13
_atom_site_aniso_U_12
Cu1 0.0600(4) 0.0632(4) 0.0460(3) 0.0077(3) 0.0143(3) -0.0051(3)
Cu2 0.0731(5) 0.0586(4) 0.0663(4) 0.0160(3) 0.0274(4) 0.0052(3)
N11 0.058(2) 0.052(2) 0.043(2) -0.0012(17) 0.0188(19) 0.0032(18)
N12 0.056(2) 0.067(3) 0.042(2) 0.0031(19) 0.0236(19) 0.018(2)
N31 0.063(3) 0.057(3) 0.066(3) 0.019(2) 0.035(2) 0.005(2)
N32 0.052(3) 0.097(4) 0.068(3) 0.046(3) 0.032(2) 0.010(2)
N111 0.055(2) 0.041(2) 0.044(2) 0.0079(16) 0.0215(18) -0.0022(16)
N112 0.050(2) 0.041(2) 0.044(2) 0.0087(16) 0.0180(18) -0.0044(16)
N131 0.066(3) 0.045(2) 0.060(2) 0.0026(19) 0.030(2) 0.0039(19)
N132 0.066(3) 0.056(2) 0.066(3) 0.013(2) 0.045(2) 0.022(2)
O1 0.088(2) 0.0464(19) 0.094(2) 0.0033(17) 0.076(2) 0.0020(16)
O2 0.092(3) 0.0402(19) 0.092(3) 0.0018(17) 0.066(2) 0.0050(17)
O3 0.088(3) 0.049(2) 0.100(3) 0.0027(18) 0.076(2) 0.0057(17)
O4 0.087(2) 0.048(2) 0.090(3) -0.0027(17) 0.065(2) -0.0127(17)
O5 0.083(3) 0.054(2) 0.079(3) -0.0091(19) 0.022(2) 0.0100(18)
O6 0.149(4) 0.061(3) 0.109(3) -0.002(2) 0.058(3) -0.007(3)
O7 0.151(5) 0.056(3) 0.127(4) 0.010(2) 0.063(4) 0.007(2)
O8 0.143(5) 0.108(4) 0.109(4) -0.031(3) 0.048(4) 0.022(3)
C1 0.062(3) 0.077(4) 0.049(3) 0.017(2) 0.033(3) 0.030(3)
C2 0.063(3) 0.112(5) 0.063(3) 0.043(3) 0.046(3) 0.045(3)
C211 0.061 0.050 0.055 0.018 0.014 -0.011
C3 0.050(3) 0.082(4) 0.071(3) 0.042(3) 0.036(3) 0.026(3)
C4 0.046(3) 0.060(3) 0.063(3) 0.026(2) 0.033(2) 0.014(2)
C5 0.046(2) 0.048(3) 0.053(2) 0.019(2) 0.031(2) 0.0143(19)
C6 0.049(3) 0.056(3) 0.049(2) 0.014(2) 0.028(2) 0.012(2)
C11 0.082(4) 0.080(4) 0.048(3) 0.013(3) 0.031(3) 0.036(3)
C12 0.059(3) 0.052(3) 0.045(2) 0.000(2) 0.024(2) 0.007(2)
C13 0.054(3) 0.061(3) 0.042(2) -0.006(2) 0.023(2) -0.004(2)
C14 0.050(3) 0.068(3) 0.042(2) -0.009(2) 0.024(2) 0.006(2)
C15 0.059(3) 0.102(5) 0.049(3) -0.016(3) 0.025(3) 0.000(3)
C16 0.075(4) 0.100(5) 0.067(4) -0.028(4) 0.034(3) -0.025(4)
C17 0.103(5) 0.076(4) 0.081(4) -0.020(3) 0.051(4) -0.026(4)
C18 0.077(4) 0.063(3) 0.058(3) -0.005(3) 0.032(3) -0.010(3)
C31 0.063(4) 0.130(5) 0.108(5) 0.076(4) 0.056(4) 0.027(3)
C32 0.068(3) 0.061(3) 0.072(3) 0.015(3) 0.041(3) 0.004(3)
C241 0.084 0.081 0.114 0.033 0.015 -0.006
C33 0.062(3) 0.074(4) 0.061(3) 0.002(3) 0.037(3) -0.012(3)
C34 0.061(3) 0.093(5) 0.071(4) 0.014(3) 0.043(3) -0.009(3)
C35 0.089(5) 0.179(8) 0.067(4) -0.002(5) 0.044(4) -0.038(6)
C36 0.150(9) 0.180(10) 0.108(7) -0.065(7) 0.088(7) -0.075(8)
C37 0.127(7) 0.134(7) 0.128(7) -0.042(6) 0.085(6) -0.039(6)
C38 0.095(5) 0.074(4) 0.105(5) -0.004(4) 0.068(4) -0.009(3)
C51 0.051(3) 0.049(3) 0.054(3) 0.015(2) 0.035(2) 0.008(2)
C101 0.040(2) 0.052(3) 0.047(2) 0.015(2) 0.016(2) 0.000(2)
C102 0.046(3) 0.061(3) 0.061(3) 0.026(2) 0.034(2) 0.013(2)
C103 0.054(3) 0.055(3) 0.058(3) 0.022(2) 0.036(2) 0.020(2)
C104 0.056(3) 0.042(2) 0.053(3) 0.012(2) 0.034(2) 0.012(2)
C105 0.041(2) 0.042(2) 0.040(2) 0.0070(18) 0.0216(19) 0.0041(18)
C106 0.045(2) 0.042(2) 0.043(2) 0.0054(18) 0.021(2) 0.0041(18)
C111 0.048(3) 0.058(3) 0.051(3) 0.015(2) 0.015(2) -0.004(2)
C112 0.056(3) 0.040(2) 0.046(2) 0.003(2) 0.020(2) -0.006(2)
C113 0.045(2) 0.049(3) 0.044(2) 0.006(2) 0.025(2) -0.0017(19)
C114 0.051(3) 0.046(3) 0.051(3) 0.001(2) 0.031(2) -0.008(2)
C115 0.063(3) 0.068(3) 0.056(3) -0.007(3) 0.029(3) -0.006(3)
C116 0.096(4) 0.060(4) 0.081(4) -0.020(3) 0.051(4) -0.007(3)
C117 0.091(4) 0.051(3) 0.093(4) 0.002(3) 0.064(4) 0.007(3)
C118 0.061(3) 0.050(3) 0.063(3) 0.011(2) 0.038(3) 0.006(2)
C131 0.105(4) 0.080(4) 0.100(4) 0.038(3) 0.081(4) 0.046(3)
C132 0.064(3) 0.050(3) 0.063(3) 0.004(2) 0.039(3) 0.008(2)
C133 0.054(3) 0.060(3) 0.058(3) -0.006(2) 0.028(3) 0.004(2)
C134 0.052(3) 0.082(4) 0.061(3) -0.003(3) 0.034(3) 0.015(3)
C135 0.058(4) 0.155(7) 0.064(4) 0.003(4) 0.028(3) 0.016(4)
C136 0.071(5) 0.180(9) 0.078(5) -0.034(6) 0.036(4) -0.022(5)
C137 0.099(6) 0.128(7) 0.114(6) -0.056(5) 0.064(5) -0.049(5)
C138 0.093(4) 0.070(4) 0.093(4) -0.016(3) 0.059(4) -0.020(3)
C151 0.048(3) 0.048(3) 0.048(2) 0.006(2) 0.028(2) 0.002(2)
C201 0.075(4) 0.053(3) 0.063(3) -0.001(3) 0.025(3) 0.004(3)
C202 0.092(4) 0.063(4) 0.076(4) 0.006(3) 0.043(3) 0.004(3)
C203 0.100(5) 0.056(4) 0.086(4) 0.007(3) 0.049(4) 0.001(3)
C204 0.077(4) 0.047(3) 0.085(4) 0.004(3) 0.027(3) 0.004(3)
C205 0.106(5) 0.079(5) 0.086(4) -0.019(4) 0.051(4) 0.004(4)
C206 0.125(5) 0.060(4) 0.088(4) -0.004(3) 0.067(4) -0.008(3)

loop_
_atom_type_symbol
_atom_type_description
_atom_type_scat_dispersion_real
_atom_type_scat_dispersion_imag
_atom_type_scat_source
C C 0.0033 0.0016 'International Tables Vol C Tables 4.2.6.8 and 6.1.1.4'
H H 0.0000 0.0000 'International Tables Vol C Tables 4.2.6.8 and 6.1.1.4'
Cu Cu 0.3201 1.2651 'International Tables Vol C Tables 4.2.6.8 and 6.1.1.4'
N N 0.0061 0.0033 'International Tables Vol C Tables 4.2.6.8 and 6.1.1.4'
O O 0.0106 0.0060 'International Tables Vol C Tables 4.2.6.8 and 6.1.1.4'

loop_
_geom_angle_atom_site_label_1
_geom_angle_atom_site_label_2
_geom_angle_atom_site_label_3
_geom_angle
_geom_angle_site_symmetry_1
_geom_angle_site_symmetry_3
N11 Cu1 N111 158.97(16) . .
N11 Cu1 O5 106.19(14) . .
N111 Cu1 O5 94.12(14) . .
N131 Cu2 N31 158.00(17) 1_464 .
N131 Cu2 O6 108.30(17) 1_464 2_654
N31 Cu2 O6 93.65(18) . 2_654
C12 N11 C13 104.9(4) . .
C12 N11 Cu1 128.5(3) . .
C13 N11 Cu1 126.5(3) . .
C12 N12 C14 106.7(4) . .
C12 N12 C11 126.8(4) . .
C14 N12 C11 126.3(4) . .
C32 N31 C33 105.6(4) . .
C32 N31 Cu2 125.5(4) . .
C33 N31 Cu2 128.9(4) . .
C32 N32 C34 106.3(4) . .
C32 N32 C31 124.0(6) . .
C34 N32 C31 129.7(5) . .
C112 N111 C113 105.4(4) . .
C112 N111 Cu1 123.5(3) . .
C113 N111 Cu1 131.0(3) . .
C112 N112 C114 106.9(4) . .
C112 N112 C111 126.5(4) . .
C114 N112 C111 126.5(4) . .
C132 N131 C133 105.0(4) . .
C132 N131 Cu2 127.0(3) . 1_646
C133 N131 Cu2 126.9(3) . 1_646
C132 N132 C134 107.7(4) . .
C132 N132 C131 124.5(5) . .
C134 N132 C131 127.5(5) . .
C211 O5 Cu1 124.3(4) . .
C211 O6 Cu2 129.3(4) . 2_644
C2 C1 C6 117.9(5) . .
C2 C1 C11 121.7(5) . .
C6 C1 C11 120.4(5) . .
C3 C2 C1 122.5(5) . .
O5 C211 O6 130.5(6) . .
O5 C211 C201 122.3(5) . .
O6 C211 C201 107.2(6) . .
C2 C3 C4 118.3(5) . .
C2 C3 C31 121.4(5) . .
C4 C3 C31 120.3(6) . .
C3 C4 C5 121.2(5) . .
C6 C5 C4 119.7(4) . .
C6 C5 C51 122.2(4) . .
C4 C5 C51 118.1(4) . .
C5 C6 C1 120.4(4) . .
N12 C11 C1 112.7(4) . .
N11 C12 N12 113.1(4) . .
C18 C13 C14 120.8(5) . .
C18 C13 N11 130.1(4) . .
C14 C13 N11 109.1(4) . .
N12 C14 C13 106.1(4) . .
N12 C14 C15 132.9(5) . .
C13 C14 C15 121.0(5) . .
C16 C15 C14 116.9(5) . .
C15 C16 C17 122.6(5) . .
C16 C17 C18 121.7(6) . .
C17 C18 C13 117.1(5) . .
N32 C31 C3 111.3(4) . .
N32 C32 N31 113.1(5) . .
O7 C241 O8 127.5(8) . .
O7 C241 C204 118.7(9) . .
O8 C241 C204 113.8(7) . .
N31 C33 C34 108.3(5) . .
N31 C33 C38 129.3(5) . .
C34 C33 C38 122.3(6) . .
C33 C34 N32 106.7(5) . .
C33 C34 C35 121.2(7) . .
N32 C34 C35 132.1(7) . .
C36 C35 C34 115.1(8) . .
C35 C36 C37 122.6(8) . .
C38 C37 C36 122.5(9) . .
C37 C38 C33 116.2(7) . .
O2 C51 O1 125.4(4) . .
O2 C51 C5 120.9(4) . .
O1 C51 C5 113.7(4) . .
C106 C101 C102 118.9(4) . .
C106 C101 C111 120.2(4) . .
C102 C101 C111 120.9(4) . .
C103 C102 C101 121.2(4) . .
C102 C103 C104 119.3(4) . .
C102 C103 C131 118.7(4) . .
C104 C103 C131 122.0(4) . .
C103 C104 C105 120.7(4) . .
C106 C105 C104 118.8(4) . .
C106 C105 C151 121.0(4) . .
C104 C105 C151 120.1(4) . .
C101 C106 C105 121.1(4) . .
N112 C111 C101 110.6(3) . .
N111 C112 N112 112.7(4) . .
C118 C113 C114 121.3(4) . .
C118 C113 N111 129.9(4) . .
C114 C113 N111 108.8(4) . .
N112 C114 C115 131.7(4) . .
N112 C114 C113 106.1(4) . .
C115 C114 C113 122.2(4) . .
C116 C115 C114 116.1(5) . .
C115 C116 C117 121.8(5) . .
C118 C117 C116 122.2(5) . .
C117 C118 C113 116.4(5) . .
N132 C131 C103 111.8(4) . .
N131 C132 N132 113.1(4) . .
C138 C133 C134 120.9(5) . .
C138 C133 N131 130.4(5) . .
C134 C133 N131 108.6(5) . .
N132 C134 C135 132.5(6) . .
N132 C134 C133 105.6(4) . .
C135 C134 C133 121.9(6) . .
C136 C135 C134 117.2(7) . .
C135 C136 C137 121.5(7) . .
C136 C137 C138 121.1(7) . .
C133 C138 C137 117.4(6) . .
O4 C151 O3 125.4(4) . .
O4 C151 C105 118.5(4) . .
O3 C151 C105 116.1(4) . .
C206 C201 C202 117.7(5) . .
C206 C201 C211 124.3(5) . .
C202 C201 C211 117.9(5) . .
C203 C202 C201 121.4(6) . .
C204 C203 C202 119.9(6) . .
C203 C204 C205 121.1(5) . .
C203 C204 C241 119.1(7) . .
C205 C204 C241 119.8(7) . .
C204 C205 C206 119.6(6) . .
C201 C206 C205 120.2(6) . .

loop_
_geom_bond_atom_site_label_1
_geom_bond_atom_site_label_2
_geom_bond_distance
_geom_bond_site_symmetry_2
Cu1 N11 1.897(4) .
Cu1 N111 1.909(4) .
Cu1 O5 2.357(4) .
Cu2 N131 1.877(4) 1_464
Cu2 N31 1.904(4) .
Cu2 O6 2.097(4) 2_654
N11 C12 1.318(5) .
N11 C13 1.390(6) .
N12 C12 1.347(6) .
N12 C14 1.376(6) .
N12 C11 1.475(6) .
N31 C32 1.331(6) .
N31 C33 1.376(6) .
N32 C32 1.324(6) .
N32 C34 1.388(7) .
N32 C31 1.485(7) .
N111 C112 1.314(5) .
N111 C113 1.402(5) .
N112 C112 1.358(5) .
N112 C114 1.379(5) .
N112 C111 1.465(5) .
N131 C132 1.312(6) .
N131 C133 1.406(6) .
N131 Cu2 1.877(4) 1_646
N132 C132 1.339(6) .
N132 C134 1.374(6) .
N132 C131 1.457(6) .
O1 C51 1.286(5) .
O2 C51 1.207(5) .
O3 C151 1.262(5) .
O4 C151 1.230(5) .
O5 C211 1.086(6) .
O6 C211 1.288(6) .
O6 Cu2 2.097(4) 2_644
O7 C241 1.238(9) .
O8 C241 1.285(10) .
C1 C2 1.394(7) .
C1 C6 1.394(6) .
C1 C11 1.495(7) .
C2 C3 1.372(8) .
C211 C201 1.545(7) .
C3 C4 1.378(7) .
C3 C31 1.510(7) .
C4 C5 1.387(6) .
C5 C6 1.384(6) .
C5 C51 1.509(6) .
C13 C18 1.385(7) .
C13 C14 1.387(6) .
C14 C15 1.412(7) .
C15 C16 1.343(8) .
C16 C17 1.376(8) .
C17 C18 1.378(7) .
C241 C204 1.543(10) .
C33 C34 1.383(7) .
C33 C38 1.396(8) .
C34 C35 1.400(9) .
C35 C36 1.383(13) .
C36 C37 1.389(12) .
C37 C38 1.340(9) .
C101 C106 1.379(6) .
C101 C102 1.382(6) .
C101 C111 1.500(6) .
C102 C103 1.376(6) .
C103 C104 1.383(6) .
C103 C131 1.521(6) .
C104 C105 1.388(6) .
C105 C106 1.387(6) .
C105 C151 1.505(6) .
C113 C118 1.379(6) .
C113 C114 1.390(6) .
C114 C115 1.390(6) .
C115 C116 1.369(7) .
C116 C117 1.391(7) .
C117 C118 1.377(7) .
C133 C138 1.380(7) .
C133 C134 1.394(7) .
C134 C135 1.381(8) .
C135 C136 1.380(10) .
C136 C137 1.393(10) .
C137 C138 1.394(9) .
C201 C206 1.400(8) .
C201 C202 1.401(8) .
C202 C203 1.374(8) .
C203 C204 1.361(8) .
C204 C205 1.371(8) .
C205 C206 1.401(8) .

loop_
_geom_torsion_atom_site_label_1
_geom_torsion_atom_site_label_2
_geom_torsion_atom_site_label_3
_geom_torsion_atom_site_label_4
_geom_torsion
_geom_torsion_site_symmetry_1
_geom_torsion_site_symmetry_2
_geom_torsion_site_symmetry_3
_geom_torsion_site_symmetry_4
N111 Cu1 N11 C12 46.5(7) . . . .
O5 Cu1 N11 C12 -149.0(4) . . . .
N111 Cu1 N11 C13 -137.4(4) . . . .
O5 Cu1 N11 C13 27.0(4) . . . .
N131 Cu2 N31 C32 -175.6(4) 1_464 . . .
O6 Cu2 N31 C32 8.6(4) 2_654 . . .
N131 Cu2 N31 C33 5.5(7) 1_464 . . .
O6 Cu2 N31 C33 -170.3(4) 2_654 . . .
N11 Cu1 N111 C112 160.5(4) . . . .
O5 Cu1 N111 C112 -4.5(4) . . . .
N11 Cu1 N111 C113 -15.0(7) . . . .
O5 Cu1 N111 C113 180.0(4) . . . .
N11 Cu1 O5 C211 56.8(5) . . . .
N111 Cu1 O5 C211 -128.8(5) . . . .
C6 C1 C2 C3 0.2(7) . . . .
C11 C1 C2 C3 179.3(4) . . . .
Cu1 O5 C211 O6 16.6(9) . . . .
Cu1 O5 C211 C201 -162.2(3) . . . .
Cu2 O6 C211 O5 -6.5(10) 2_644 . . .
Cu2 O6 C211 C201 172.5(3) 2_644 . . .
C1 C2 C3 C4 -0.4(7) . . . .
C1 C2 C3 C31 -179.7(4) . . . .
C2 C3 C4 C5 0.4(7) . . . .
C31 C3 C4 C5 179.7(4) . . . .
C3 C4 C5 C6 -0.2(6) . . . .
C3 C4 C5 C51 -177.5(4) . . . .
C4 C5 C6 C1 0.0(6) . . . .
C51 C5 C6 C1 177.1(4) . . . .
C2 C1 C6 C5 0.0(6) . . . .
C11 C1 C6 C5 -179.1(4) . . . .
C12 N12 C11 C1 -32.7(7) . . . .
C14 N12 C11 C1 152.6(5) . . . .
C2 C1 C11 N12 114.3(5) . . . .
C6 C1 C11 N12 -66.6(6) . . . .
C13 N11 C12 N12 1.0(5) . . . .
Cu1 N11 C12 N12 177.7(3) . . . .
C14 N12 C12 N11 -0.6(5) . . . .
C11 N12 C12 N11 -176.2(4) . . . .
C12 N11 C13 C18 179.8(5) . . . .
Cu1 N11 C13 C18 3.0(7) . . . .
C12 N11 C13 C14 -0.9(5) . . . .
Cu1 N11 C13 C14 -177.7(3) . . . .
C12 N12 C14 C13 0.0(5) . . . .
C11 N12 C14 C13 175.5(4) . . . .
C12 N12 C14 C15 -178.7(5) . . . .
C11 N12 C14 C15 -3.1(8) . . . .
C18 C13 C14 N12 180.0(4) . . . .
N11 C13 C14 N12 0.6(5) . . . .
C18 C13 C14 C15 -1.2(7) . . . .
N11 C13 C14 C15 179.5(4) . . . .
N12 C14 C15 C16 179.6(5) . . . .
C13 C14 C15 C16 1.1(7) . . . .
C14 C15 C16 C17 -0.6(9) . . . .
C15 C16 C17 C18 0.3(10) . . . .
C16 C17 C18 C13 -0.4(8) . . . .
C14 C13 C18 C17 0.8(7) . . . .
N11 C13 C18 C17 180.0(5) . . . .
C32 N32 C31 C3 -70.7(7) . . . .
C34 N32 C31 C3 109.2(6) . . . .
C2 C3 C31 N32 116.4(6) . . . .
C4 C3 C31 N32 -62.9(7) . . . .
C34 N32 C32 N31 0.6(6) . . . .
C31 N32 C32 N31 -179.4(4) . . . .
C33 N31 C32 N32 0.1(6) . . . .
Cu2 N31 C32 N32 -179.1(3) . . . .
C32 N31 C33 C34 -0.8(5) . . . .
Cu2 N31 C33 C34 178.4(3) . . . .
C32 N31 C33 C38 -179.9(5) . . . .
Cu2 N31 C33 C38 -0.8(8) . . . .
N31 C33 C34 N32 1.1(5) . . . .
C38 C33 C34 N32 -179.6(5) . . . .
N31 C33 C34 C35 -178.6(5) . . . .
C38 C33 C34 C35 0.6(8) . . . .
C32 N32 C34 C33 -1.1(5) . . . .
C31 N32 C34 C33 179.0(4) . . . .
C32 N32 C34 C35 178.6(6) . . . .
C31 N32 C34 C35 -1.3(9) . . . .
C33 C34 C35 C36 -1.1(9) . . . .
N32 C34 C35 C36 179.2(6) . . . .
C34 C35 C36 C37 1.9(12) . . . .
C35 C36 C37 C38 -2.1(13) . . . .
C36 C37 C38 C33 1.4(10) . . . .
N31 C33 C38 C37 178.3(5) . . . .
C34 C33 C38 C37 -0.7(8) . . . .
C6 C5 C51 O2 -170.6(4) . . . .
C4 C5 C51 O2 6.7(6) . . . .
C6 C5 C51 O1 9.0(6) . . . .
C4 C5 C51 O1 -173.8(4) . . . .
C106 C101 C102 C103 1.5(6) . . . .
C111 C101 C102 C103 -177.9(4) . . . .
C101 C102 C103 C104 -2.2(7) . . . .
C101 C102 C103 C131 -179.6(4) . . . .
C102 C103 C104 C105 1.7(6) . . . .
C131 C103 C104 C105 178.9(4) . . . .
C103 C104 C105 C106 -0.4(6) . . . .
C103 C104 C105 C151 -177.2(4) . . . .
C102 C101 C106 C105 -0.2(6) . . . .
C111 C101 C106 C105 179.2(4) . . . .
C104 C105 C106 C101 -0.3(6) . . . .
C151 C105 C106 C101 176.5(4) . . . .
C112 N112 C111 C101 -30.6(6) . . . .
C114 N112 C111 C101 150.6(4) . . . .
C106 C101 C111 N112 -77.3(5) . . . .
C102 C101 C111 N112 102.1(5) . . . .
C113 N111 C112 N112 0.1(5) . . . .
Cu1 N111 C112 N112 -176.4(3) . . . .
C114 N112 C112 N111 -0.3(5) . . . .
C111 N112 C112 N111 -179.4(4) . . . .
C112 N111 C113 C118 -178.8(5) . . . .
Cu1 N111 C113 C118 -2.6(7) . . . .
C112 N111 C113 C114 0.2(5) . . . .
Cu1 N111 C113 C114 176.3(3) . . . .
C112 N112 C114 C115 -178.6(5) . . . .
C111 N112 C114 C115 0.4(8) . . . .
C112 N112 C114 C113 0.4(5) . . . .
C111 N112 C114 C113 179.4(4) . . . .
C118 C113 C114 N112 178.7(4) . . . .
N111 C113 C114 N112 -0.4(5) . . . .
C118 C113 C114 C115 -2.1(7) . . . .
N111 C113 C114 C115 178.8(4) . . . .
N112 C114 C115 C116 -179.4(5) . . . .
C113 C114 C115 C116 1.6(7) . . . .
C114 C115 C116 C117 -0.5(8) . . . .
C115 C116 C117 C118 -0.3(8) . . . .
C116 C117 C118 C113 -0.1(7) . . . .
C114 C113 C118 C117 1.3(7) . . . .
N111 C113 C118 C117 -179.9(4) . . . .
C132 N132 C131 C103 -77.9(6) . . . .
C134 N132 C131 C103 95.4(6) . . . .
C102 C103 C131 N132 142.6(5) . . . .
C104 C103 C131 N132 -34.6(7) . . . .
C133 N131 C132 N132 -0.8(5) . . . .
Cu2 N131 C132 N132 167.8(3) 1_646 . . .
C134 N132 C132 N131 0.8(5) . . . .
C131 N132 C132 N131 175.2(4) . . . .
C132 N131 C133 C138 -179.7(5) . . . .
Cu2 N131 C133 C138 11.7(8) 1_646 . . .
C132 N131 C133 C134 0.5(5) . . . .
Cu2 N131 C133 C134 -168.1(3) 1_646 . . .
C132 N132 C134 C135 -178.2(5) . . . .
C131 N132 C134 C135 7.6(8) . . . .
C132 N132 C134 C133 -0.4(5) . . . .
C131 N132 C134 C133 -174.6(4) . . . .
C138 C133 C134 N132 -179.9(5) . . . .
N131 C133 C134 N132 -0.1(5) . . . .
C138 C133 C134 C135 -1.8(8) . . . .
N131 C133 C134 C135 178.0(5) . . . .
N132 C134 C135 C136 177.8(6) . . . .
C133 C134 C135 C136 0.4(8) . . . .
C134 C135 C136 C137 1.4(10) . . . .
C135 C136 C137 C138 -1.7(11) . . . .
C134 C133 C138 C137 1.5(8) . . . .
N131 C133 C138 C137 -178.3(5) . . . .
C136 C137 C138 C133 0.2(10) . . . .
C106 C105 C151 O4 -175.2(4) . . . .
C104 C105 C151 O4 1.5(6) . . . .
C106 C105 C151 O3 4.2(6) . . . .
C104 C105 C151 O3 -179.1(4) . . . .
O5 C211 C201 C206 179.5(6) . . . .
O6 C211 C201 C206 0.5(8) . . . .
O5 C211 C201 C202 2.7(8) . . . .
O6 C211 C201 C202 -176.4(5) . . . .
C206 C201 C202 C203 0.1(9) . . . .
C211 C201 C202 C203 177.1(5) . . . .
C201 C202 C203 C204 1.3(9) . . . .
C202 C203 C204 C205 -1.4(9) . . . .
C202 C203 C204 C241 179.2(5) . . . .
O7 C241 C204 C203 -1.9(9) . . . .
O8 C241 C204 C203 179.7(6) . . . .
O7 C241 C204 C205 178.7(6) . . . .
O8 C241 C204 C205 0.3(9) . . . .
C203 C204 C205 C206 0.2(10) . . . .
C241 C204 C205 C206 179.6(6) . . . .
C202 C201 C206 C205 -1.2(9) . . . .
C211 C201 C206 C205 -178.1(5) . . . .
C204 C205 C206 C201 1.1(10) . . . .
